data_4088411
loop_
_publ_author_name
'Chambers, Geoffrey M.'
'Rauchfuss, Thomas B.'
'Arrigoni, Federica'
'Zampella, Giuseppe'

_publ_section_title
;
 Effect of Pyramidalization of the M2(SR)2Center: The Case of
 (C5H5)2Ni2(SR)2
;
_journal_issue 5
_journal_name_full Organometallics
_journal_page_first 836
_journal_paper_doi 10.1021/acs.organomet.6b00068
_journal_volume 35
_journal_year 2016
_chemical_formula_moiety 'C16 H22 Ni3 S4'
_chemical_formula_sum 'C16 H22 Ni3 S4'
_chemical_formula_weight 518.71
_space_group_IT_number 14
_space_group_name_Hall '-P 2yn'
_space_group_name_H-M_alt 'P 1 21/n 1'
_symmetry_cell_setting monoclinic
_symmetry_space_group_name_Hall '-P 2yn'
_symmetry_space_group_name_H-M 'P 1 21/n 1'
_atom_sites_solution_hydrogens geom
_atom_sites_solution_primary direct
_atom_sites_solution_secondary difmap
_audit_creation_method SHELXL-97
_audit_update_record
; 
? 
;
_cell_angle_alpha 90.00
_cell_angle_beta 90.321(3)
_cell_angle_gamma 90.00
_cell_formula_units_Z 2
_cell_length_a 5.6021(16)
_cell_length_b 19.865(6)
_cell_length_c 8.345(2)
_cell_measurement_reflns_used 5352
_cell_measurement_temperature 183(2)
_cell_measurement_theta_max 25.32
_cell_measurement_theta_min 2.65
_cell_volume 928.7(4)
_computing_cell_refinement 'SAINT V7.68A (Bruker, 2005)'
_computing_data_collection 'APEX2 V2010.11-3 (Bruker, 2010)'
_computing_data_reduction
; 
SAINT V7.68A, XPREP V2005/2, SADABS V2007/4, TWINABS V2007/5 
(Bruker, 2005 & 2007) 
;
_computing_molecular_graphics
; 
SHELXTL V6.12 (Bruker, 2005), CrystalMaker v2.1.3 (CrystalMaker, 1994) 
;
_computing_publication_material 'XCIF V6.12 (Bruker, 2005)'
_computing_structure_refinement 'SHELXTL V6.12 (Bruker, 2005)'
_computing_structure_solution 'SHELXTL V6.12 (Bruker, 2005)'
_diffrn_ambient_temperature 183(2)
_diffrn_measured_fraction_theta_full 0.999
_diffrn_measured_fraction_theta_max 0.999
_diffrn_measurement_device 'Siemens Platform/ApexII CCD'
_diffrn_measurement_method 'profile data from \f and \w scans'
_diffrn_radiation_monochromator graphite
_diffrn_radiation_source 'normal-focus sealed tube'
_diffrn_radiation_type MoK\a
_diffrn_radiation_wavelength 0.71073
_diffrn_radiation_wavelength_id bm85tas
_diffrn_reflns_av_R_equivalents 0.0300
_diffrn_reflns_av_sigmaI/netI 0.0193
_diffrn_reflns_limit_h_max 6
_diffrn_reflns_limit_h_min -6
_diffrn_reflns_limit_k_max 23
_diffrn_reflns_limit_k_min -23
_diffrn_reflns_limit_l_max 10
_diffrn_reflns_limit_l_min -10
_diffrn_reflns_number 10140
_diffrn_reflns_theta_full 25.33
_diffrn_reflns_theta_max 25.33
_diffrn_reflns_theta_min 2.05
_exptl_absorpt_coefficient_mu 3.454
_exptl_absorpt_correction_T_max 0.8760
_exptl_absorpt_correction_T_min 0.5700
_exptl_absorpt_correction_type integration
_exptl_absorpt_process_details 'SHELXTL/XPREP V2005/2 (Bruker, 2005)'
_exptl_crystal_colour red
_exptl_crystal_density_diffrn 1.855
_exptl_crystal_density_method 'not measured'
_exptl_crystal_description prism
_exptl_crystal_F_000 532
_exptl_crystal_id bm85tas
_exptl_crystal_preparation
; 
The data crystal was mounted using oil (Parantone-N, Exxon) to a 
0.3 mm cryo-loop (Hampton Research) with the (-2 1 0 ) scattering 
planes roughly normal to the spindle axis. 
;
_exptl_crystal_size_max 0.26
_exptl_crystal_size_mid 0.143
_exptl_crystal_size_min 0.042
_refine_diff_density_max 0.322
_refine_diff_density_min -0.175
_refine_diff_density_rms 0.057
_refine_ls_extinction_method none
_refine_ls_goodness_of_fit_ref 1.031
_refine_ls_hydrogen_treatment noref
_refine_ls_matrix_type full
_refine_ls_number_parameters 106
_refine_ls_number_reflns 1688
_refine_ls_number_restraints 0
_refine_ls_restrained_S_all 1.031
_refine_ls_R_factor_all 0.0202
_refine_ls_R_factor_gt 0.0177
_refine_ls_shift/su_max 0.001
_refine_ls_shift/su_mean 0.000
_refine_ls_structure_factor_coef Fsqd
_refine_ls_weighting_details 'calc w=1/[\s^2^(Fo^2^)+(0.0242P)^2^+0.3879P] where P=(Fo^2^+2Fc^2^)/3'
_refine_ls_weighting_scheme calc
_refine_ls_wR_factor_gt 0.0446
_refine_ls_wR_factor_ref 0.0460
_reflns_number_gt 1559
_reflns_number_total 1688
_reflns_threshold_expression >2sigma(I)
_cod_data_source_file om6b00068_si_002.cif
_cod_data_source_block bm85tas
_cod_depositor_comments
;
The following automatic conversions were performed:

data item '_symmetry_cell_setting' value 'Monoclinic' was changed to
'monoclinic' in accordance with the
/home/saulius/struct/COD-crude-data/automatic-downloads/DataCite-retrospective/ACS/depositions/lib/dictionaries/cif_core.dic
dictionary named 'cif_core.dic' version 2.4.2 last updated on
2011-04-26.

Automatic conversion script
Id: cif_fix_values 6909 2019-04-08 15:41:33Z antanas 
;
_cod_original_cell_volume 928.6(5)
_cod_original_sg_symbol_H-M 'P2(1)/n  '
_cod_database_code 4088411

loop_
_symmetry_equiv_pos_as_xyz
'x, y, z'
'-x+1/2, y+1/2, -z+1/2'
'-x, -y, -z'
'x-1/2, -y-1/2, z-1/2'

loop_
_atom_site_label
_atom_site_type_symbol
_atom_site_fract_x
_atom_site_fract_y
_atom_site_fract_z
_atom_site_U_iso_or_equiv
_atom_site_adp_type
_atom_site_occupancy
_atom_site_symmetry_multiplicity
_atom_site_calc_flag
_atom_site_refinement_flags
Ni1 Ni -0.02077(4) -0.120025(12) 0.18134(3) 0.02051(9) Uani 1 1 d .
Ni2 Ni 0.0000 0.0000 0.0000 0.01692(10) Uani 1 2 d S
S1 S -0.26720(8) -0.08017(2) 0.00132(6) 0.02144(12) Uani 1 1 d .
S2 S -0.00551(8) -0.01498(2) 0.26044(6) 0.02056(12) Uani 1 1 d .
C1 C -0.0971(4) -0.22130(11) 0.2677(3) 0.0374(6) Uani 1 1 d .
H1 H -0.2588 -0.2406 0.2885 0.045 Uiso 1 1 calc R
C2 C 0.0474(4) -0.18880(12) 0.3781(3) 0.0396(6) Uani 1 1 d .
H2 H 0.0098 -0.1807 0.4935 0.047 Uiso 1 1 calc R
C3 C 0.2638(4) -0.16881(11) 0.2962(3) 0.0335(5) Uani 1 1 d .
H3 H 0.4045 -0.1462 0.3470 0.040 Uiso 1 1 calc R
C4 C 0.2524(3) -0.19237(10) 0.1395(3) 0.0286(5) Uani 1 1 d .
H4 H 0.3813 -0.1894 0.0574 0.034 Uiso 1 1 calc R
C5 C 0.0231(4) -0.22059(10) 0.1179(3) 0.0313(5) Uani 1 1 d .
H5 H -0.0373 -0.2417 0.0168 0.038 Uiso 1 1 calc R
C6 C -0.2257(4) -0.12194(10) -0.1926(2) 0.0273(5) Uani 1 1 d .
H6A H -0.0530 -0.1266 -0.2144 0.033 Uiso 1 1 calc R
H6B H -0.2963 -0.1676 -0.1888 0.033 Uiso 1 1 calc R
C7 C -0.3447(4) -0.08116(10) -0.3279(2) 0.0293(5) Uani 1 1 d .
H7A H -0.2861 -0.0984 -0.4318 0.035 Uiso 1 1 calc R
H7B H -0.5190 -0.0892 -0.3245 0.035 Uiso 1 1 calc R
C8 C -0.3009(3) -0.00529(10) -0.3214(2) 0.0245(4) Uani 1 1 d .
H8A H -0.4135 0.0154 -0.2447 0.029 Uiso 1 1 calc R
H8B H -0.3329 0.0143 -0.4285 0.029 Uiso 1 1 calc R

loop_
_atom_site_aniso_label
_atom_site_aniso_U_11
_atom_site_aniso_U_22
_atom_site_aniso_U_33
_atom_site_aniso_U_23
_atom_site_aniso_U_13
_atom_site_aniso_U_12
Ni1 0.02127(14) 0.01954(15) 0.02069(15) 0.00331(9) -0.00224(10) 0.00049(9)
Ni2 0.01764(17) 0.01777(18) 0.01533(18) 0.00075(13) -0.00236(13) -0.00072(12)
S1 0.0208(2) 0.0212(3) 0.0223(3) 0.00231(19) -0.00375(18) -0.00241(18)
S2 0.0218(2) 0.0231(3) 0.0167(2) 0.00071(18) -0.00177(18) 0.00122(18)
C1 0.0266(11) 0.0285(12) 0.0571(16) 0.0204(11) 0.0083(10) 0.0047(9)
C2 0.0532(14) 0.0389(13) 0.0267(12) 0.0130(10) 0.0074(10) 0.0262(11)
C3 0.0323(11) 0.0246(11) 0.0435(13) -0.0005(9) -0.0154(10) 0.0083(9)
C4 0.0264(10) 0.0215(10) 0.0379(12) 0.0011(9) 0.0077(9) 0.0036(8)
C5 0.0371(12) 0.0180(10) 0.0387(13) 0.0021(9) -0.0077(10) -0.0002(8)
C6 0.0352(11) 0.0205(10) 0.0260(11) -0.0029(8) -0.0075(9) -0.0008(8)
C7 0.0331(11) 0.0308(11) 0.0238(11) -0.0051(9) -0.0093(9) -0.0024(9)
C8 0.0240(10) 0.0276(11) 0.0217(10) 0.0007(8) -0.0088(8) 0.0012(8)

loop_
_atom_type_symbol
_atom_type_description
_atom_type_scat_dispersion_real
_atom_type_scat_dispersion_imag
_atom_type_scat_source
C C 0.0033 0.0016 'International Tables Vol C Tables 4.2.6.8 and 6.1.1.4'
H H 0.0000 0.0000 'International Tables Vol C Tables 4.2.6.8 and 6.1.1.4'
S S 0.1246 0.1234 'International Tables Vol C Tables 4.2.6.8 and 6.1.1.4'
Ni Ni 0.3393 1.1124 'International Tables Vol C Tables 4.2.6.8 and 6.1.1.4'

loop_
_exptl_crystal_face_index_h
_exptl_crystal_face_index_k
_exptl_crystal_face_index_l
_exptl_crystal_face_perp_dist
1.00 0.00 0.00 0.1300
-1.00 0.00 0.00 0.1170
0.00 1.00 0.00 0.0170
0.00 -1.00 0.00 0.0210
0.00 0.00 -1.00 0.0710
0.00 0.00 1.00 0.0490

loop_
_geom_angle_atom_site_label_1
_geom_angle_atom_site_label_2
_geom_angle_atom_site_label_3
_geom_angle
_geom_angle_site_symmetry_1
_geom_angle_site_symmetry_3
C5 Ni1 C3 65.26(8) . .
C5 Ni1 C4 39.17(8) . .
C3 Ni1 C4 38.41(8) . .
C5 Ni1 C2 64.36(9) . .
C3 Ni1 C2 39.74(9) . .
C4 Ni1 C2 64.85(8) . .
C5 Ni1 C1 38.92(9) . .
C3 Ni1 C1 64.64(9) . .
C4 Ni1 C1 64.77(8) . .
C2 Ni1 C1 37.09(9) . .
C5 Ni1 S1 104.37(6) . .
C3 Ni1 S1 163.73(7) . .
C4 Ni1 S1 125.75(6) . .
C2 Ni1 S1 149.05(7) . .
C1 Ni1 S1 115.95(7) . .
C5 Ni1 S2 170.61(6) . .
C3 Ni1 S2 105.95(6) . .
C4 Ni1 S2 131.72(6) . .
C2 Ni1 S2 111.46(7) . .
C1 Ni1 S2 141.91(7) . .
S1 Ni1 S2 83.41(2) . .
C5 Ni1 Ni2 131.93(6) . .
C3 Ni1 Ni2 127.02(6) . .
C4 Ni1 Ni2 116.73(6) . .
C2 Ni1 Ni2 158.33(7) . .
C1 Ni1 Ni2 164.59(7) . .
S1 Ni1 Ni2 49.723(15) . .
S2 Ni1 Ni2 49.91(2) . .
S1 Ni2 S1 180.0 3 .
S1 Ni2 S2 83.267(18) 3 3
S1 Ni2 S2 96.733(18) . 3
S1 Ni2 S2 96.735(18) 3 .
S1 Ni2 S2 83.265(18) . .
S2 Ni2 S2 180.0 3 .
S1 Ni2 Ni1 130.357(17) 3 .
S1 Ni2 Ni1 49.643(17) . .
S2 Ni2 Ni1 130.205(15) 3 .
S2 Ni2 Ni1 49.793(15) . .
S1 Ni2 Ni1 49.643(17) 3 3
S1 Ni2 Ni1 130.357(17) . 3
S2 Ni2 Ni1 49.795(15) 3 3
S2 Ni2 Ni1 130.207(15) . 3
Ni1 Ni2 Ni1 180.0 . 3
C6 S1 Ni1 111.11(7) . .
C6 S1 Ni2 103.60(7) . .
Ni1 S1 Ni2 80.63(2) . .
C8 S2 Ni1 109.14(6) 3 .
C8 S2 Ni2 103.12(7) 3 .
Ni1 S2 Ni2 80.30(2) . .
C2 C1 C5 107.61(19) . .
C2 C1 Ni1 70.98(13) . .
C5 C1 Ni1 66.79(11) . .
C2 C1 H1 126.2 . .
C5 C1 H1 126.2 . .
Ni1 C1 H1 126.2 . .
C1 C2 C3 107.6(2) . .
C1 C2 Ni1 71.93(13) . .
C3 C2 Ni1 67.36(11) . .
C1 C2 H2 126.2 . .
C3 C2 H2 126.2 . .
Ni1 C2 H2 126.2 . .
C4 C3 C2 108.47(19) . .
C4 C3 Ni1 72.20(12) . .
C2 C3 Ni1 72.90(12) . .
C4 C3 H3 125.6 . .
C2 C3 H3 125.6 . .
Ni1 C3 H3 125.6 . .
C3 C4 C5 106.91(19) . .
C3 C4 Ni1 69.39(11) . .
C5 C4 Ni1 68.58(11) . .
C3 C4 H4 126.5 . .
C5 C4 H4 126.5 . .
Ni1 C4 H4 126.5 . .
C4 C5 C1 109.0(2) . .
C4 C5 Ni1 72.25(12) . .
C1 C5 Ni1 74.29(13) . .
C4 C5 H5 125.3 . .
C1 C5 H5 125.3 . .
Ni1 C5 H5 125.3 . .
C7 C6 S1 110.64(14) . .
C7 C6 H6A 109.5 . .
S1 C6 H6A 109.5 . .
C7 C6 H6B 109.5 . .
S1 C6 H6B 109.5 . .
H6A C6 H6B 108.1 . .
C8 C7 C6 115.14(16) . .
C8 C7 H7A 108.5 . .
C6 C7 H7A 108.5 . .
C8 C7 H7B 108.5 . .
C6 C7 H7B 108.5 . .
H7A C7 H7B 107.5 . .
C7 C8 S2 112.12(13) . 3
C7 C8 H8A 109.2 . .
S2 C8 H8A 109.2 3 .
C7 C8 H8B 109.2 . .
S2 C8 H8B 109.2 3 .
H8A C8 H8B 107.9 . .

loop_
_geom_bond_atom_site_label_1
_geom_bond_atom_site_label_2
_geom_bond_distance
_geom_bond_site_symmetry_2
Ni1 C5 2.081(2) .
Ni1 C3 2.093(2) .
Ni1 C4 2.1294(19) .
Ni1 C2 2.168(2) .
Ni1 C1 2.180(2) .
Ni1 S1 2.1831(6) .
Ni1 S2 2.1901(8) .
Ni1 Ni2 2.8267(7) .
Ni2 S1 2.1857(6) 3
Ni2 S1 2.1857(6) .
Ni2 S2 2.1939(8) 3
Ni2 S2 2.1939(8) .
Ni2 Ni1 2.8268(7) 3
S1 C6 1.834(2) .
S2 C8 1.832(2) 3
C1 C2 1.383(4) .
C1 C5 1.423(3) .
C1 H1 1.0000 .
C2 C3 1.450(3) .
C2 H2 1.0000 .
C3 C4 1.390(3) .
C3 H3 1.0000 .
C4 C5 1.412(3) .
C4 H4 1.0000 .
C5 H5 1.0000 .
C6 C7 1.538(3) .
C6 H6A 0.9900 .
C6 H6B 0.9900 .
C7 C8 1.528(3) .
C7 H7A 0.9900 .
C7 H7B 0.9900 .
C8 S2 1.8324(19) 3
C8 H8A 0.9900 .
C8 H8B 0.9900 .
